data_7703566
loop_
_publ_author_name
'Shipp, James D.'
'Carson, Heather'
'Spall, Steven J. P.'
'Parker, Simon C.'
'Chekulaev, Dimitri'
'Jones, Natalie'
'Mel'nikov, Mikhail Ya'
'Robertson, Craig C.'
'Meijer, Anthony J. H. M.'
'Weinstein, Julia A.'

_publ_section_title
;
 Sterically hindered Re- and Mn-CO<sub>2</sub> reduction catalysts for
 solar energy conversion.
;
_journal_issue 14
_journal_name_full 'Dalton transactions (Cambridge, England : 2003)'
_journal_page_first 4230
_journal_page_last 4243
_journal_paper_doi 10.1039/d0dt00252f
_journal_volume 49
_journal_year 2020
_chemical_formula_moiety 'C43 H50 Cl N4 O5 Re, C4 H10 O'
_chemical_formula_sum 'C47 H60 Cl N4 O6 Re'
_chemical_formula_weight 998.64
_chemical_name_common '6,6?-{N(4-hexylphenyl)-N(ethyl)-amido}-2,2?-bipyridyl tricarbonylchlororhenium'
_chemical_name_systematic '[Re(HPEAB)(CO)3Cl]'
_space_group_crystal_system monoclinic
_space_group_IT_number 14
_space_group_name_Hall '-P 2ybc'
_space_group_name_H-M_alt 'P 1 21/c 1'
_atom_sites_solution_hydrogens geom
_atom_sites_solution_primary dual
_audit_creation_date 2019-07-03
_audit_creation_method
;
Olex2 1.2
(compiled 2018.05.29 svn.r3508 for OlexSys, GUI svn.r5506)
;
_audit_update_record
;
2019-08-24 deposited with the CCDC.	2020-02-20 downloaded from the CCDC.
;
_cell_angle_alpha 90
_cell_angle_beta 107.5280(10)
_cell_angle_gamma 90
_cell_formula_units_Z 4
_cell_length_a 15.9608(5)
_cell_length_b 16.3375(4)
_cell_length_c 17.8363(5)
_cell_measurement_reflns_used 9759
_cell_measurement_temperature 100(2)
_cell_measurement_theta_max 66.80
_cell_measurement_theta_min 2.90
_cell_volume 4435.0(2)
_computing_cell_refinement 'SAINT v8.34A (Bruker, 2013)'
_computing_data_reduction 'SAINT v8.34A (Bruker, 2013)'
_computing_molecular_graphics 'Olex2 (Dolomanov et al., 2009)'
_computing_publication_material 'Olex2 (Dolomanov et al., 2009)'
_computing_structure_refinement 'XL (Sheldrick, 2008)'
_computing_structure_solution 'XT (Sheldrick, 2015)'
_diffrn_ambient_temperature 100.0
_diffrn_measured_fraction_theta_full 0.998
_diffrn_measured_fraction_theta_max 0.998
_diffrn_measurement_device_type 'Bruker APEX-II CCD'
_diffrn_measurement_method '\f and \w scans'
_diffrn_radiation_type CuK\a
_diffrn_radiation_wavelength 1.54178
_diffrn_reflns_av_R_equivalents 0.0690
_diffrn_reflns_av_unetI/netI 0.0336
_diffrn_reflns_Laue_measured_fraction_full 0.998
_diffrn_reflns_Laue_measured_fraction_max 0.998
_diffrn_reflns_limit_h_max 19
_diffrn_reflns_limit_h_min -19
_diffrn_reflns_limit_k_max 19
_diffrn_reflns_limit_k_min -19
_diffrn_reflns_limit_l_max 21
_diffrn_reflns_limit_l_min -21
_diffrn_reflns_number 68588
_diffrn_reflns_point_group_measured_fraction_full 0.998
_diffrn_reflns_point_group_measured_fraction_max 0.998
_diffrn_reflns_theta_full 66.854
_diffrn_reflns_theta_max 66.854
_diffrn_reflns_theta_min 3.751
_diffrn_standards_number 0
_exptl_absorpt_coefficient_mu 6.333
_exptl_absorpt_correction_T_max 0.7528
_exptl_absorpt_correction_T_min 0.4512
_exptl_absorpt_correction_type multi-scan
_exptl_absorpt_process_details
'SADABS-2014/3 (Bruker,2014/3) was used for absorption correction. wR2(int) was 0.1222 before and 0.0723 after correction. The Ratio of minimum to maximum transmission is 0.5994. The \l/2 correction factor is Not present.'
_exptl_crystal_colour yellow
_exptl_crystal_colour_primary yellow
_exptl_crystal_density_diffrn 1.496
_exptl_crystal_description plate
_exptl_crystal_F_000 2040
_exptl_crystal_recrystallization_method 'Vapour deposition'
_exptl_crystal_size_max 0.32
_exptl_crystal_size_mid 0.12
_exptl_crystal_size_min 0.04
_refine_diff_density_max 2.695
_refine_diff_density_min -0.653
_refine_diff_density_rms 0.111
_refine_ls_extinction_method none
_refine_ls_goodness_of_fit_ref 1.041
_refine_ls_hydrogen_treatment constr
_refine_ls_matrix_type full
_refine_ls_number_parameters 580
_refine_ls_number_reflns 7875
_refine_ls_number_restraints 555
_refine_ls_restrained_S_all 1.015
_refine_ls_R_factor_all 0.0521
_refine_ls_R_factor_gt 0.0413
_refine_ls_shift/su_max 0.002
_refine_ls_shift/su_mean 0.000
_refine_ls_structure_factor_coef Fsqd
_refine_ls_weighting_details 'w=1/[\s^2^(Fo^2^)+(0.0576P)^2^+11.1528P] where P=(Fo^2^+2Fc^2^)/3'
_refine_ls_weighting_scheme calc
_refine_ls_wR_factor_gt 0.1008
_refine_ls_wR_factor_ref 0.1069
_reflns_Friedel_coverage 0.000
_reflns_number_gt 6625
_reflns_number_total 7875
_reflns_threshold_expression 'I > 2\s(I)'
_cod_data_source_file d0dt00252f2.cif
_cod_data_source_block spall1_0m
_cod_depositor_comments 'Adding full bibliography for 7703566--7703567.cif.'
_cod_database_code 7703566
_shelx_shelxl_version_number 2016/6
_shelx_space_group_comment
;
The symmetry employed for this shelxl refinement is uniquely defined
by the following loop, which should always be used as a source of
symmetry information in preference to the above space-group names.
They are only intended as comments.
;
_shelx_estimated_absorpt_t_max 0.786
_shelx_estimated_absorpt_t_min 0.236
_olex2_refinement_description
;
1. Fixed Uiso
 At 1.2 times of:
  All C(H) groups, All C(H,H) groups, All C(H,H,H,H) groups
 At 1.5 times of:
  All C(H,H,H) groups, All C(H,H,H,H,H,H) groups
2. Restrained distances
 H20A-H22A
 2 with sigma of 0.02
 C12-C13B \\sim C12-C13A
 with sigma of 0.02
 C22B-C21 \\sim C22A-C21
 with sigma of 0.02
 C22B-C23B \\sim C23A-C22A
 with sigma of 0.02
 C23A-C24A \\sim C24B-C23B
 with sigma of 0.02
 C25B-C24B \\sim C25A-C24A
 with sigma of 0.02
 C36B-C35 \\sim C36A-C35
 with sigma of 0.02
 C37A-C36A \\sim C36B-C37B
 with sigma of 0.02
 C38A-C39A \\sim C39B-C38B
 with sigma of 0.02
 C45B-C44B \\sim C45A-C44A \\sim C47B-C46B \\sim C47A-C46A
 with sigma of 0.02
 O6B-C44B \\sim O6A-C44A \\sim O6B-C46B \\sim O6A-C46A
 with sigma of 0.02
3. Uiso/Uaniso restraints and constraints
Uanis(C13B) = Uanis(C13A)
Uanis(C25B) = Uanis(C24B) = Uanis(C23B) = Uanis(C22B)
Uanis(C22A) = Uanis(C23A) = Uanis(C24A) = Uanis(C25A)
Uanis(C45B) = Uanis(C44B) = Uanis(O6B) = Uanis(C46B) = Uanis(C47B)
Uanis(C45A) = Uanis(C44A) = Uanis(O6A) = Uanis(C46A) = Uanis(C47A)
4. Rigid body (RIGU) restrains
 All non-hydrogen atoms
 with sigma for 1-2 distances of 0.004 and sigma for 1-3 distances of 0.004
5. Others
 Sof(H21C)=Sof(H21D)=Sof(C22B)=Sof(H22C)=Sof(H22D)=Sof(C23B)=Sof(H23C)=
 Sof(H23D)=Sof(C24B)=Sof(H24C)=Sof(H24D)=Sof(C25B)=Sof(H25D)=Sof(H25E)=
 Sof(H25F)=1-FVAR(1)
 Sof(H21A)=Sof(H21B)=Sof(C22A)=Sof(H22A)=Sof(H22B)=Sof(C23A)=Sof(H23A)=
 Sof(H23B)=Sof(C24A)=Sof(H24A)=Sof(H24B)=Sof(C25A)=Sof(H25A)=Sof(H25B)=
 Sof(H25C)=FVAR(1)
 Sof(H12C)=Sof(H12D)=Sof(C13B)=Sof(H13D)=Sof(H13E)=Sof(H13F)=Sof(H35C)=
 Sof(H35D)=Sof(C36B)=Sof(H36C)=Sof(H36D)=Sof(C37B)=Sof(H37C)=Sof(H37D)=
 Sof(C38B)=Sof(H38C)=Sof(H38D)=Sof(C39B)=Sof(H39C)=Sof(H39D)=Sof(H40D)=
 Sof(H40E)=Sof(H40F)=1-FVAR(2)
 Sof(H12A)=Sof(H12B)=Sof(C13A)=Sof(H13A)=Sof(H13B)=Sof(H13C)=Sof(H35A)=
 Sof(H35B)=Sof(C36A)=Sof(H36A)=Sof(H36B)=Sof(C37A)=Sof(H37A)=Sof(H37B)=
 Sof(C38A)=Sof(H38A)=Sof(H38B)=Sof(C39A)=Sof(H39A)=Sof(H39B)=Sof(H40A)=
 Sof(H40B)=Sof(H40C)=FVAR(2)
 Sof(O6B)=Sof(C44B)=Sof(H44A)=Sof(H44B)=Sof(C45B)=Sof(H45A)=Sof(H45B)=
 Sof(H45C)=Sof(C46B)=Sof(H46A)=Sof(H46B)=Sof(C47B)=Sof(H47A)=Sof(H47B)=
 Sof(H47C)=1-FVAR(3)
 Sof(O6A)=Sof(C44A)=Sof(H44C)=Sof(H44D)=Sof(C45A)=Sof(H45D)=Sof(H45E)=
 Sof(H45F)=Sof(C46A)=Sof(H46C)=Sof(H46D)=Sof(C47A)=Sof(H47D)=Sof(H47E)=
 Sof(H47F)=FVAR(3)
6.a Secondary CH2 refined with riding coordinates:
 C12(H12C,H12D), C12(H12A,H12B), C20(H20A,H20B), C21(H21C,H21D), C21(H21A,
 H21B), C22A(H22A,H22B), C22B(H22C,H22D), C23A(H23A,H23B), C23B(H23C,H23D),
 C24A(H24A,H24B), C24B(H24C,H24D), C27(H27A,H27B), C35(H35A,H35B), C35(H35C,
 H35D), C36A(H36A,H36B), C36B(H36C,H36D), C37A(H37A,H37B), C37B(H37C,H37D),
 C38A(H38A,H38B), C38B(H38C,H38D), C39A(H39A,H39B), C39B(H39C,H39D), C44A(H44C,
 H44D), C44B(H44A,H44B), C46A(H46C,H46D), C46B(H46A,H46B)
6.b Me refined with riding coordinates:
 C45B(H45A,H45B,H45C)
6.c Aromatic/amide H refined with riding coordinates:
 C2(H2), C3(H3), C4(H4), C7(H7), C8(H8), C9(H9), C15(H15), C16(H16), C18(H18),
 C19(H19), C30(H30), C31(H31), C33(H33), C34(H34)
6.d Idealised Me refined as rotating group:
 C13A(H13A,H13B,H13C), C13B(H13D,H13E,H13F), C25A(H25A,H25B,H25C), C25B(H25D,
 H25E,H25F), C28(H28A,H28B,H28C), C40(H40A,H40B,H40C), C40(H40D,H40E,H40F),
 C45A(H45D,H45E,H45F), C47A(H47D,H47E,H47F), C47B(H47A,H47B,H47C)
;
_olex2_submission_special_instructions 'No special instructions were received'

loop_
_space_group_symop_operation_xyz
'x, y, z'
'-x, y+1/2, -z+1/2'
'-x, -y, -z'
'x, -y-1/2, z-1/2'

loop_
_atom_site_label
_atom_site_type_symbol
_atom_site_fract_x
_atom_site_fract_y
_atom_site_fract_z
_atom_site_U_iso_or_equiv
_atom_site_adp_type
_atom_site_occupancy
_atom_site_site_symmetry_order
_atom_site_calc_flag
_atom_site_refinement_flags_posn
_atom_site_refinement_flags_adp
_atom_site_refinement_flags_occupancy
_atom_site_disorder_assembly
_atom_site_disorder_group
Re1 Re 0.16203(2) 0.62077(2) 0.72029(2) 0.02690(9) Uani 1 1 d . U . . .
Cl1 Cl 0.20005(8) 0.51154(7) 0.63816(7) 0.0327(3) Uani 1 1 d . U . . .
O1 O 0.1513(2) 0.8327(2) 0.66456(19) 0.0359(8) Uani 1 1 d . U . . .
O2 O 0.0433(2) 0.5674(2) 0.85523(19) 0.0383(8) Uani 1 1 d . U . . .
O3 O 0.3374(2) 0.7096(2) 0.7481(2) 0.0422(9) Uani 1 1 d . U . . .
O4 O 0.2606(2) 0.5412(2) 0.8779(2) 0.0420(9) Uani 1 1 d . U . . .
O5 O 0.1172(3) 0.7551(2) 0.8217(2) 0.0431(9) Uani 1 1 d . U . . .
O6A O 0.4899(10) 0.5708(10) 0.9062(10) 0.116(5) Uani 0.474(13) 1 d D U P A 1
O6B O 0.4948(17) 0.504(2) 0.871(2) 0.319(15) Uani 0.526(13) 1 d D U P A 2
N1 N 0.0371(3) 0.5531(2) 0.6876(2) 0.0271(8) Uani 1 1 d . U . . .
N2 N 0.0869(3) 0.6695(2) 0.6038(2) 0.0283(8) Uani 1 1 d . U . . .
N3 N 0.0906(3) 0.4359(3) 0.8575(2) 0.0354(9) Uani 1 1 d . U . . .
N4 N 0.2494(3) 0.8095(3) 0.5977(2) 0.0343(9) Uani 1 1 d . U . . .
C1 C 0.0093(3) 0.4997(3) 0.7330(3) 0.0291(10) Uani 1 1 d . U . . .
C2 C -0.0624(3) 0.4495(3) 0.7044(3) 0.0330(10) Uani 1 1 d . U . . .
H2 H -0.079880 0.412783 0.738195 0.040 Uiso 1 1 calc R . . . .
C3 C -0.1086(4) 0.4539(3) 0.6251(3) 0.0356(11) Uani 1 1 d . U . . .
H3 H -0.157327 0.418841 0.603486 0.043 Uiso 1 1 calc R . . . .
C4 C -0.0835(3) 0.5092(3) 0.5781(3) 0.0342(11) Uani 1 1 d . U . . .
H4 H -0.115747 0.513784 0.523954 0.041 Uiso 1 1 calc R . . . .
C5 C -0.0104(3) 0.5583(3) 0.6104(3) 0.0281(10) Uani 1 1 d . U . . .
C6 C 0.0189(3) 0.6218(3) 0.5640(3) 0.0296(10) Uani 1 1 d . U . . .
C7 C -0.0242(3) 0.6352(3) 0.4846(3) 0.0337(11) Uani 1 1 d . U . . .
H7 H -0.072459 0.601594 0.457572 0.040 Uiso 1 1 calc R . . . .
C8 C 0.0032(4) 0.6970(3) 0.4457(3) 0.0356(11) Uani 1 1 d . U . . .
H8 H -0.024311 0.705313 0.391085 0.043 Uiso 1 1 calc R . . . .
C9 C 0.0711(3) 0.7469(3) 0.4866(3) 0.0341(11) Uani 1 1 d . U . . .
H9 H 0.090177 0.790910 0.460977 0.041 Uiso 1 1 calc R . . . .
C10 C 0.1112(3) 0.7318(3) 0.5657(3) 0.0297(10) Uani 1 1 d . U . . .
C11 C 0.0519(3) 0.5047(3) 0.8216(3) 0.0331(10) Uani 1 1 d . U . . .
C12 C 0.1241(4) 0.4373(4) 0.9442(3) 0.0488(14) Uani 1 1 d D U . . .
H12C H 0.119327 0.493384 0.963505 0.059 Uiso 0.470(10) 1 calc R . P B 2
H12D H 0.186813 0.421265 0.961574 0.059 Uiso 0.470(10) 1 calc R . P B 2
H12A H 0.153306 0.490450 0.961460 0.059 Uiso 0.530(10) 1 calc R . P B 1
H12B H 0.168619 0.393617 0.962195 0.059 Uiso 0.530(10) 1 calc R . P B 1
C13A C 0.0500(12) 0.4247(11) 0.9832(9) 0.070(4) Uani 0.530(10) 1 d D U P B 1
H13A H -0.000891 0.458337 0.956087 0.106 Uiso 0.530(10) 1 calc GR . P B 1
H13B H 0.071530 0.440829 1.038647 0.106 Uiso 0.530(10) 1 calc GR . P B 1
H13C H 0.032794 0.366879 0.979528 0.106 Uiso 0.530(10) 1 calc GR . P B 1
C13B C 0.0713(15) 0.3784(11) 0.9782(11) 0.070(4) Uani 0.470(10) 1 d D U P B 2
H13D H 0.008957 0.393268 0.959410 0.106 Uiso 0.470(10) 1 calc GR . P B 2
H13E H 0.091987 0.381394 1.035753 0.106 Uiso 0.470(10) 1 calc GR . P B 2
H13F H 0.078889 0.322462 0.961431 0.106 Uiso 0.470(10) 1 calc GR . P B 2
C14 C 0.1096(3) 0.3649(3) 0.8177(3) 0.0351(11) Uani 1 1 d . U . . .
C15 C 0.1706(4) 0.3677(3) 0.7776(3) 0.0487(14) Uani 1 1 d . U . . .
H15 H 0.199035 0.417940 0.773724 0.058 Uiso 1 1 calc R . . . .
C16 C 0.1911(5) 0.2979(4) 0.7426(4) 0.0532(16) Uani 1 1 d . U . . .
H16 H 0.232619 0.301193 0.714123 0.064 Uiso 1 1 calc R . . . .
C17 C 0.1523(4) 0.2238(3) 0.7485(3) 0.0388(11) Uani 1 1 d . U . . .
C18 C 0.0904(5) 0.2227(4) 0.7862(5) 0.064(2) Uani 1 1 d . U . . .
H18 H 0.060694 0.172821 0.788680 0.077 Uiso 1 1 calc R . . . .
C19 C 0.0689(5) 0.2916(4) 0.8213(5) 0.064(2) Uani 1 1 d . U . . .
H19 H 0.025830 0.288280 0.848086 0.077 Uiso 1 1 calc R . . . .
C20 C 0.1747(4) 0.1448(4) 0.7137(4) 0.0477(14) Uani 1 1 d . U . . .
H20A H 0.200426 0.158095 0.671141 0.057 Uiso 1 1 calc DR . . . .
H20B H 0.120242 0.113101 0.690514 0.057 Uiso 1 1 calc R . . . .
C21 C 0.2395(5) 0.0929(4) 0.7755(5) 0.0673(18) Uani 1 1 d D U . . .
H21C H 0.251334 0.043648 0.747968 0.081 Uiso 0.470(11) 1 calc R . P C 2
H21D H 0.207748 0.073751 0.812162 0.081 Uiso 0.470(11) 1 calc R . P C 2
H21A H 0.240342 0.035630 0.757546 0.081 Uiso 0.530(11) 1 calc R . P C 1
H21B H 0.225551 0.093288 0.825993 0.081 Uiso 0.530(11) 1 calc R . P C 1
C22A C 0.3286(8) 0.1374(12) 0.7831(14) 0.111(4) Uani 0.530(11) 1 d D U P C 1
H22A H 0.322620 0.169065 0.734419 0.133 Uiso 0.530(11) 1 calc DR . P C 1
H22B H 0.340553 0.176725 0.827265 0.133 Uiso 0.530(11) 1 calc R . P C 1
C22B C 0.3293(10) 0.1244(17) 0.8268(11) 0.103(4) Uani 0.470(11) 1 d D U P C 2
H22C H 0.322354 0.177741 0.850536 0.123 Uiso 0.470(11) 1 calc R . P C 2
H22D H 0.355509 0.085084 0.869768 0.123 Uiso 0.470(11) 1 calc R . P C 2
C23A C 0.3997(10) 0.0851(11) 0.7955(16) 0.111(4) Uani 0.530(11) 1 d D U P C 1
H23A H 0.399433 0.055810 0.746854 0.133 Uiso 0.530(11) 1 calc R . P C 1
H23B H 0.401945 0.044963 0.837640 0.133 Uiso 0.530(11) 1 calc R . P C 1
C23B C 0.3859(11) 0.1333(17) 0.7769(11) 0.103(4) Uani 0.470(11) 1 d D U P C 2
H23C H 0.382971 0.191762 0.761748 0.123 Uiso 0.470(11) 1 calc R . P C 2
H23D H 0.357197 0.102376 0.728221 0.123 Uiso 0.470(11) 1 calc R . P C 2
C24A C 0.4805(10) 0.1519(12) 0.8224(15) 0.111(4) Uani 0.530(11) 1 d D U P C 1
H24A H 0.518059 0.131744 0.873865 0.133 Uiso 0.530(11) 1 calc R . P C 1
H24B H 0.514800 0.143165 0.785183 0.133 Uiso 0.530(11) 1 calc R . P C 1
C24B C 0.4927(11) 0.1076(16) 0.8029(12) 0.103(4) Uani 0.470(11) 1 d D U P C 2
H24C H 0.512004 0.143554 0.766559 0.123 Uiso 0.470(11) 1 calc R . P C 2
H24D H 0.513146 0.136235 0.854078 0.123 Uiso 0.470(11) 1 calc R . P C 2
C25A C 0.4790(10) 0.2359(11) 0.8312(13) 0.111(4) Uani 0.530(11) 1 d D U P C 1
H25A H 0.462734 0.262011 0.779337 0.166 Uiso 0.530(11) 1 calc GR . P C 1
H25B H 0.537413 0.254905 0.862290 0.166 Uiso 0.530(11) 1 calc GR . P C 1
H25C H 0.435984 0.250369 0.858241 0.166 Uiso 0.530(11) 1 calc GR . P C 1
C25B C 0.5571(12) 0.0481(14) 0.8154(11) 0.103(4) Uani 0.470(11) 1 d D U P C 2
H25D H 0.612319 0.073095 0.813765 0.154 Uiso 0.470(11) 1 calc GR . P C 2
H25E H 0.539058 0.006175 0.774398 0.154 Uiso 0.470(11) 1 calc GR . P C 2
H25F H 0.565545 0.022827 0.867016 0.154 Uiso 0.470(11) 1 calc GR . P C 2
C26 C 0.1749(3) 0.7943(3) 0.6150(3) 0.0312(10) Uani 1 1 d . U . . .
C27 C 0.3048(4) 0.8774(3) 0.6398(3) 0.0396(12) Uani 1 1 d . U . . .
H27A H 0.365253 0.870246 0.636782 0.048 Uiso 1 1 calc R . . . .
H27B H 0.307456 0.875365 0.695990 0.048 Uiso 1 1 calc R . . . .
C28 C 0.2705(5) 0.9610(4) 0.6065(4) 0.0525(15) Uani 1 1 d . U . . .
H28A H 0.270934 0.964677 0.551772 0.079 Uiso 1 1 calc GR . . . .
H28B H 0.308142 1.003981 0.637603 0.079 Uiso 1 1 calc GR . . . .
H28C H 0.210287 0.968245 0.608650 0.079 Uiso 1 1 calc GR . . . .
C29 C 0.2821(3) 0.7603(3) 0.5454(3) 0.0350(11) Uani 1 1 d . U . . .
C30 C 0.2833(3) 0.6759(3) 0.5497(3) 0.0363(11) Uani 1 1 d . U . . .
H30 H 0.261934 0.648917 0.587435 0.044 Uiso 1 1 calc R . . . .
C31 C 0.3157(4) 0.6307(3) 0.4990(3) 0.0402(12) Uani 1 1 d . U . . .
H31 H 0.315702 0.572679 0.502319 0.048 Uiso 1 1 calc R . . . .
C32 C 0.3485(4) 0.6679(4) 0.4430(3) 0.0455(13) Uani 1 1 d . U . . .
C33 C 0.3489(4) 0.7522(4) 0.4414(3) 0.0495(14) Uani 1 1 d . U . . .
H33 H 0.372245 0.779233 0.404900 0.059 Uiso 1 1 calc R . . . .
C34 C 0.3163(4) 0.7990(4) 0.4915(3) 0.0424(12) Uani 1 1 d . U . . .
H34 H 0.317383 0.857053 0.489021 0.051 Uiso 1 1 calc R . . . .
C35 C 0.3812(6) 0.6171(5) 0.3872(4) 0.0675(19) Uani 1 1 d D U . . .
H35A H 0.394533 0.561554 0.409710 0.081 Uiso 0.530(10) 1 calc R . P B 1
H35B H 0.332952 0.611824 0.337274 0.081 Uiso 0.530(10) 1 calc R . P B 1
H35C H 0.378760 0.649976 0.339929 0.081 Uiso 0.470(10) 1 calc R . P B 2
H35D H 0.342507 0.568959 0.370199 0.081 Uiso 0.470(10) 1 calc R . P B 2
C36A C 0.4607(8) 0.6487(9) 0.3686(7) 0.062(3) Uani 0.530(10) 1 d D U P B 1
H36A H 0.470308 0.616881 0.324630 0.074 Uiso 0.530(10) 1 calc R . P B 1
H36B H 0.451827 0.706755 0.352294 0.074 Uiso 0.530(10) 1 calc R . P B 1
C36B C 0.4805(10) 0.5868(11) 0.4280(10) 0.077(4) Uani 0.470(10) 1 d D U P B 2
H36C H 0.480792 0.555662 0.475671 0.093 Uiso 0.470(10) 1 calc R . P B 2
H36D H 0.495034 0.547563 0.391512 0.093 Uiso 0.470(10) 1 calc R . P B 2
C37A C 0.5365(14) 0.641(2) 0.4374(18) 0.116(11) Uani 0.530(10) 1 d D U P B 1
H37A H 0.540436 0.584366 0.457301 0.139 Uiso 0.530(10) 1 calc R . P B 1
H37B H 0.529184 0.677949 0.479150 0.139 Uiso 0.530(10) 1 calc R . P B 1
C37B C 0.5516(14) 0.6452(12) 0.4510(18) 0.067(6) Uani 0.470(10) 1 d D U P B 2
H37C H 0.539792 0.681342 0.491237 0.081 Uiso 0.470(10) 1 calc R . P B 2
H37D H 0.547932 0.679766 0.404582 0.081 Uiso 0.470(10) 1 calc R . P B 2
C38A C 0.6199(11) 0.6627(13) 0.4197(11) 0.100(6) Uani 0.530(10) 1 d D U P B 1
H38A H 0.612330 0.716864 0.393668 0.120 Uiso 0.530(10) 1 calc R . P B 1
H38B H 0.629488 0.622150 0.381840 0.120 Uiso 0.530(10) 1 calc R . P B 1
C38B C 0.6494(14) 0.6155(12) 0.4844(14) 0.092(6) Uani 0.470(10) 1 d D U P B 2
H38C H 0.665789 0.576616 0.448553 0.110 Uiso 0.470(10) 1 calc R . P B 2
H38D H 0.662026 0.590986 0.537381 0.110 Uiso 0.470(10) 1 calc R . P B 2
C39A C 0.7134(14) 0.6659(13) 0.5005(15) 0.096(5) Uani 0.530(10) 1 d D U P B 1
H39A H 0.704574 0.696697 0.545262 0.115 Uiso 0.530(10) 1 calc R . P B 1
H39B H 0.737690 0.610896 0.517751 0.115 Uiso 0.530(10) 1 calc R . P B 1
C39B C 0.699(3) 0.711(2) 0.487(4) 0.24(3) Uani 0.470(10) 1 d D U P B 2
H39C H 0.656497 0.749837 0.453958 0.287 Uiso 0.470(10) 1 calc R . P B 2
H39D H 0.718477 0.731479 0.541274 0.287 Uiso 0.470(10) 1 calc R . P B 2
C40 C 0.7596(10) 0.7064(10) 0.4635(10) 0.171(6) Uani 1 1 d . U . . .
H40A H 0.820153 0.712062 0.497749 0.256 Uiso 0.530(10) 1 calc GR . P B 1
H40B H 0.733849 0.760760 0.449246 0.256 Uiso 0.530(10) 1 calc GR . P B 1
H40C H 0.759432 0.676618 0.415721 0.256 Uiso 0.530(10) 1 calc GR . P B 1
H40D H 0.804587 0.671595 0.498655 0.256 Uiso 0.470(10) 1 calc GR . P B 2
H40E H 0.783657 0.761248 0.461585 0.256 Uiso 0.470(10) 1 calc GR . P B 2
H40F H 0.741565 0.682628 0.410564 0.256 Uiso 0.470(10) 1 calc GR . P B 2
C41 C 0.2713(4) 0.6777(3) 0.7358(3) 0.0326(10) Uani 1 1 d . U . . .
C42 C 0.2221(3) 0.5691(3) 0.8177(3) 0.0337(11) Uani 1 1 d . U . . .
C43 C 0.1304(3) 0.7050(3) 0.7814(3) 0.0325(11) Uani 1 1 d . U . . .
C44A C 0.5056(18) 0.4919(16) 0.8658(16) 0.116(5) Uani 0.474(13) 1 d D U P A 1
H44C H 0.504428 0.444717 0.900275 0.139 Uiso 0.474(13) 1 calc R . P A 1
H44D H 0.564727 0.494168 0.858666 0.139 Uiso 0.474(13) 1 calc R . P A 1
C44B C 0.429(2) 0.434(3) 0.843(3) 0.319(15) Uani 0.526(13) 1 d D U P A 2
H44A H 0.377897 0.459223 0.804081 0.382 Uiso 0.526(13) 1 calc R . P A 2
H44B H 0.409215 0.420442 0.889159 0.382 Uiso 0.526(13) 1 calc R . P A 2
C45A C 0.4356(14) 0.4784(15) 0.7841(13) 0.116(5) Uani 0.474(13) 1 d D U P A 1
H45D H 0.431136 0.527837 0.752080 0.174 Uiso 0.474(13) 1 calc GR . P A 1
H45E H 0.378498 0.466648 0.791667 0.174 Uiso 0.474(13) 1 calc GR . P A 1
H45F H 0.453376 0.432101 0.757381 0.174 Uiso 0.474(13) 1 calc GR . P A 1
C45B C 0.4424(19) 0.350(3) 0.807(3) 0.319(15) Uani 0.526(13) 1 d D U P A 2
H45A H 0.387798 0.318356 0.795207 0.478 Uiso 0.526(13) 1 calc R . P A 2
H45B H 0.457956 0.359099 0.758675 0.478 Uiso 0.526(13) 1 calc R . P A 2
H45C H 0.489674 0.319824 0.844835 0.478 Uiso 0.526(13) 1 calc R . P A 2
C46A C 0.5771(14) 0.5999(16) 0.9595(14) 0.116(5) Uani 0.474(13) 1 d D U P A 1
H46C H 0.586846 0.646173 0.927264 0.139 Uiso 0.474(13) 1 calc R . P A 1
H46D H 0.614836 0.555760 0.949305 0.139 Uiso 0.474(13) 1 calc R . P A 1
C46B C 0.535(2) 0.575(3) 0.924(3) 0.319(15) Uani 0.526(13) 1 d D U P A 2
H46A H 0.514982 0.621066 0.886614 0.382 Uiso 0.526(13) 1 calc R . P A 2
H46B H 0.597478 0.567899 0.927333 0.382 Uiso 0.526(13) 1 calc R . P A 2
C47A C 0.6389(14) 0.6293(15) 1.0431(14) 0.116(5) Uani 0.474(13) 1 d D U P A 1
H47D H 0.677052 0.673659 1.035910 0.174 Uiso 0.474(13) 1 calc GR . P A 1
H47E H 0.675096 0.583292 1.069966 0.174 Uiso 0.474(13) 1 calc GR . P A 1
H47F H 0.602542 0.648936 1.074948 0.174 Uiso 0.474(13) 1 calc GR . P A 1
C47B C 0.545(2) 0.621(3) 1.003(3) 0.319(15) Uani 0.526(13) 1 d D U P A 2
H47A H 0.487790 0.625814 1.011200 0.478 Uiso 0.526(13) 1 calc GR . P A 2
H47B H 0.569855 0.675230 1.000183 0.478 Uiso 0.526(13) 1 calc GR . P A 2
H47C H 0.584981 0.589596 1.045867 0.478 Uiso 0.526(13) 1 calc GR . P A 2

loop_
_atom_site_aniso_label
_atom_site_aniso_U_11
_atom_site_aniso_U_22
_atom_site_aniso_U_33
_atom_site_aniso_U_23
_atom_site_aniso_U_13
_atom_site_aniso_U_12
Re1 0.03625(14) 0.02415(13) 0.02068(12) -0.00036(8) 0.00916(9) 0.00036(9)
Cl1 0.0431(6) 0.0279(6) 0.0300(5) -0.0017(5) 0.0156(5) 0.0031(5)
O1 0.053(2) 0.0295(18) 0.0286(17) -0.0021(14) 0.0170(16) -0.0025(16)
O2 0.052(2) 0.0380(19) 0.0284(17) -0.0022(15) 0.0168(16) 0.0034(17)
O3 0.042(2) 0.045(2) 0.0360(19) 0.0090(17) 0.0055(16) -0.0073(17)
O4 0.049(2) 0.038(2) 0.0329(18) 0.0091(16) 0.0022(16) -0.0049(17)
O5 0.072(3) 0.0300(19) 0.0308(18) -0.0044(15) 0.0206(18) 0.0033(18)
O6A 0.092(6) 0.128(9) 0.134(9) 0.019(7) 0.043(6) 0.061(6)
O6B 0.082(9) 0.53(4) 0.31(2) -0.20(2) 0.009(12) 0.029(14)
N1 0.033(2) 0.0241(19) 0.0257(18) -0.0032(15) 0.0106(15) 0.0039(16)
N2 0.036(2) 0.0253(19) 0.0243(18) -0.0009(15) 0.0105(16) 0.0050(16)
N3 0.043(2) 0.037(2) 0.0255(19) 0.0066(17) 0.0079(17) -0.0034(18)
N4 0.044(2) 0.033(2) 0.027(2) 0.0009(17) 0.0117(18) -0.0040(18)
C1 0.035(2) 0.023(2) 0.031(2) -0.0019(19) 0.0137(19) 0.0040(19)
C2 0.042(3) 0.026(2) 0.034(2) 0.000(2) 0.017(2) 0.001(2)
C3 0.044(3) 0.026(2) 0.037(2) -0.004(2) 0.012(2) -0.001(2)
C4 0.045(3) 0.030(3) 0.028(2) -0.004(2) 0.011(2) 0.003(2)
C5 0.037(3) 0.026(2) 0.022(2) -0.0038(18) 0.0097(18) 0.0039(19)
C6 0.038(3) 0.025(2) 0.026(2) -0.0016(18) 0.0120(19) 0.0049(19)
C7 0.043(3) 0.032(3) 0.025(2) -0.002(2) 0.009(2) 0.000(2)
C8 0.048(3) 0.036(3) 0.023(2) 0.000(2) 0.011(2) 0.004(2)
C9 0.047(3) 0.030(3) 0.026(2) 0.001(2) 0.012(2) 0.002(2)
C10 0.038(3) 0.028(2) 0.026(2) 0.0013(18) 0.0148(19) 0.0035(19)
C11 0.038(3) 0.033(2) 0.033(2) 0.003(2) 0.017(2) -0.001(2)
C12 0.061(4) 0.050(3) 0.031(3) 0.005(2) 0.007(2) -0.012(3)
C13A 0.108(9) 0.078(10) 0.035(4) 0.000(8) 0.036(5) -0.032(9)
C13B 0.108(9) 0.078(10) 0.035(4) 0.000(8) 0.036(5) -0.032(9)
C14 0.038(3) 0.030(2) 0.035(3) 0.011(2) 0.007(2) 0.003(2)
C15 0.073(4) 0.036(3) 0.046(3) -0.005(2) 0.031(3) -0.020(3)
C16 0.081(4) 0.043(3) 0.045(3) -0.009(3) 0.033(3) -0.021(3)
C17 0.042(3) 0.031(3) 0.040(3) 0.003(2) 0.006(2) -0.002(2)
C18 0.066(4) 0.027(3) 0.118(6) 0.006(3) 0.055(4) -0.004(3)
C19 0.061(4) 0.035(3) 0.118(6) 0.004(3) 0.060(4) -0.004(3)
C20 0.055(4) 0.038(3) 0.052(3) -0.007(2) 0.018(3) -0.009(3)
C21 0.070(4) 0.049(4) 0.084(5) -0.009(3) 0.026(4) 0.018(3)
C22A 0.050(4) 0.104(7) 0.167(10) -0.040(8) 0.017(5) 0.006(4)
C22B 0.070(6) 0.170(13) 0.068(6) -0.018(7) 0.020(4) 0.000(6)
C23A 0.050(4) 0.104(7) 0.167(10) -0.040(8) 0.017(5) 0.006(4)
C23B 0.070(6) 0.170(13) 0.068(6) -0.018(7) 0.020(4) 0.000(6)
C24A 0.050(4) 0.104(7) 0.167(10) -0.040(8) 0.017(5) 0.006(4)
C24B 0.070(6) 0.170(13) 0.068(6) -0.018(7) 0.020(4) 0.000(6)
C25A 0.050(4) 0.104(7) 0.167(10) -0.040(8) 0.017(5) 0.006(4)
C25B 0.070(6) 0.170(13) 0.068(6) -0.018(7) 0.020(4) 0.000(6)
C26 0.045(3) 0.027(2) 0.021(2) 0.0062(18) 0.0097(19) 0.003(2)
C27 0.047(3) 0.040(3) 0.030(3) -0.002(2) 0.009(2) -0.010(2)
C28 0.075(4) 0.036(3) 0.045(3) 0.000(3) 0.017(3) -0.010(3)
C29 0.038(3) 0.042(3) 0.023(2) 0.002(2) 0.007(2) -0.001(2)
C30 0.039(3) 0.041(3) 0.030(2) 0.004(2) 0.011(2) 0.000(2)
C31 0.040(3) 0.043(3) 0.037(3) -0.002(2) 0.010(2) -0.002(2)
C32 0.052(3) 0.056(3) 0.030(3) -0.008(2) 0.013(2) -0.007(3)
C33 0.066(4) 0.056(3) 0.033(3) 0.001(3) 0.024(3) -0.012(3)
C34 0.055(3) 0.044(3) 0.028(2) 0.001(2) 0.012(2) -0.008(3)
C35 0.093(5) 0.075(5) 0.044(3) -0.020(3) 0.035(3) -0.010(4)
C36A 0.072(7) 0.069(8) 0.052(7) -0.004(6) 0.031(5) 0.021(6)
C36B 0.091(8) 0.077(10) 0.088(11) -0.012(9) 0.063(8) -0.005(7)
C37A 0.081(8) 0.21(3) 0.064(10) -0.023(14) 0.030(8) 0.033(13)
C37B 0.082(9) 0.035(8) 0.093(17) 0.002(9) 0.039(10) 0.021(7)
C38A 0.077(8) 0.109(15) 0.112(13) 0.007(12) 0.025(8) 0.027(9)
C38B 0.087(9) 0.096(13) 0.104(15) -0.008(12) 0.047(10) 0.041(9)
C39A 0.094(10) 0.079(13) 0.113(14) 0.014(11) 0.031(8) 0.031(10)
C39B 0.21(3) 0.21(3) 0.38(6) -0.10(5) 0.21(4) -0.09(3)
C40 0.165(11) 0.187(14) 0.200(15) -0.080(11) 0.114(11) -0.065(11)
C41 0.043(3) 0.029(2) 0.026(2) 0.003(2) 0.010(2) 0.003(2)
C42 0.037(3) 0.027(2) 0.036(2) -0.003(2) 0.009(2) -0.007(2)
C43 0.046(3) 0.028(2) 0.023(2) 0.0040(19) 0.010(2) 0.001(2)
C44A 0.092(6) 0.128(9) 0.134(9) 0.019(7) 0.043(6) 0.061(6)
C44B 0.082(9) 0.53(4) 0.31(2) -0.20(2) 0.009(12) 0.029(14)
C45A 0.092(6) 0.128(9) 0.134(9) 0.019(7) 0.043(6) 0.061(6)
C45B 0.082(9) 0.53(4) 0.31(2) -0.20(2) 0.009(12) 0.029(14)
C46A 0.092(6) 0.128(9) 0.134(9) 0.019(7) 0.043(6) 0.061(6)
C46B 0.082(9) 0.53(4) 0.31(2) -0.20(2) 0.009(12) 0.029(14)
C47A 0.092(6) 0.128(9) 0.134(9) 0.019(7) 0.043(6) 0.061(6)
C47B 0.082(9) 0.53(4) 0.31(2) -0.20(2) 0.009(12) 0.029(14)

loop_
_atom_type_symbol
_atom_type_description
_atom_type_scat_dispersion_real
_atom_type_scat_dispersion_imag
_atom_type_scat_source
C C 0.0181 0.0091 'International Tables Vol C Tables 4.2.6.8 and 6.1.1.4'
H H 0.0000 0.0000 'International Tables Vol C Tables 4.2.6.8 and 6.1.1.4'
Cl Cl 0.3639 0.7018 'International Tables Vol C Tables 4.2.6.8 and 6.1.1.4'
N N 0.0311 0.0180 'International Tables Vol C Tables 4.2.6.8 and 6.1.1.4'
O O 0.0492 0.0322 'International Tables Vol C Tables 4.2.6.8 and 6.1.1.4'
Re Re -5.2083 5.8923 'International Tables Vol C Tables 4.2.6.8 and 6.1.1.4'

loop_
_geom_angle_atom_site_label_1
_geom_angle_atom_site_label_2
_geom_angle_atom_site_label_3
_geom_angle
_geom_angle_site_symmetry_1
_geom_angle_site_symmetry_3
_geom_angle_publ_flag
N1 Re1 Cl1 81.16(10) . . ?
N1 Re1 N2 74.95(14) . . ?
N2 Re1 Cl1 82.21(10) . . ?
C41 Re1 Cl1 93.46(15) . . ?
C41 Re1 N1 172.99(17) . . ?
C41 Re1 N2 99.96(18) . . ?
C42 Re1 Cl1 94.21(15) . . ?
C42 Re1 N1 100.69(18) . . ?
C42 Re1 N2 174.70(17) . . ?
C42 Re1 C41 84.1(2) . . ?
C42 Re1 C43 86.9(2) . . ?
C43 Re1 Cl1 178.68(15) . . ?
C43 Re1 N1 98.00(18) . . ?
C43 Re1 N2 96.61(17) . . ?
C43 Re1 C41 87.3(2) . . ?
C46A O6A C44A 108.1(16) . . ?
C46B O6B C44B 154(4) . . ?
C1 N1 Re1 126.9(3) . . ?
C1 N1 C5 117.5(4) . . ?
C5 N1 Re1 114.9(3) . . ?
C6 N2 Re1 114.1(3) . . ?
C10 N2 Re1 126.2(3) . . ?
C10 N2 C6 118.7(4) . . ?
C11 N3 C12 117.1(5) . . ?
C11 N3 C14 124.9(4) . . ?
C14 N3 C12 117.7(4) . . ?
C26 N4 C27 117.3(4) . . ?
C26 N4 C29 124.5(4) . . ?
C29 N4 C27 118.1(4) . . ?
N1 C1 C2 123.3(4) . . ?
N1 C1 C11 117.4(4) . . ?
C2 C1 C11 118.7(4) . . ?
C1 C2 H2 120.8 . . ?
C1 C2 C3 118.4(5) . . ?
C3 C2 H2 120.8 . . ?
C2 C3 H3 120.2 . . ?
C4 C3 C2 119.7(5) . . ?
C4 C3 H3 120.2 . . ?
C3 C4 H4 120.4 . . ?
C3 C4 C5 119.2(5) . . ?
C5 C4 H4 120.4 . . ?
N1 C5 C4 121.8(4) . . ?
N1 C5 C6 115.7(4) . . ?
C4 C5 C6 122.4(4) . . ?
N2 C6 C5 116.6(4) . . ?
N2 C6 C7 121.1(4) . . ?
C7 C6 C5 122.2(4) . . ?
C6 C7 H7 120.2 . . ?
C8 C7 C6 119.7(5) . . ?
C8 C7 H7 120.2 . . ?
C7 C8 H8 120.4 . . ?
C7 C8 C9 119.3(5) . . ?
C9 C8 H8 120.4 . . ?
C8 C9 H9 120.6 . . ?
C8 C9 C10 118.9(5) . . ?
C10 C9 H9 120.6 . . ?
N2 C10 C9 122.3(5) . . ?
N2 C10 C26 117.4(4) . . ?
C9 C10 C26 119.6(4) . . ?
O2 C11 N3 124.8(5) . . ?
O2 C11 C1 118.5(4) . . ?
N3 C11 C1 116.5(4) . . ?
N3 C12 H12C 109.7 . . ?
N3 C12 H12D 109.7 . . ?
N3 C12 H12A 109.1 . . ?
N3 C12 H12B 109.1 . . ?
N3 C12 C13A 112.5(8) . . ?
N3 C12 C13B 109.8(9) . . ?
H12C C12 H12D 108.2 . . ?
H12A C12 H12B 107.8 . . ?
C13A C12 H12A 109.1 . . ?
C13A C12 H12B 109.1 . . ?
C13B C12 H12C 109.7 . . ?
C13B C12 H12D 109.7 . . ?
C12 C13A H13A 109.5 . . ?
C12 C13A H13B 109.5 . . ?
C12 C13A H13C 109.5 . . ?
H13A C13A H13B 109.5 . . ?
H13A C13A H13C 109.5 . . ?
H13B C13A H13C 109.5 . . ?
C12 C13B H13D 109.5 . . ?
C12 C13B H13E 109.5 . . ?
C12 C13B H13F 109.5 . . ?
H13D C13B H13E 109.5 . . ?
H13D C13B H13F 109.5 . . ?
H13E C13B H13F 109.5 . . ?
C15 C14 N3 121.2(5) . . ?
C15 C14 C19 118.3(5) . . ?
C19 C14 N3 120.5(5) . . ?
C14 C15 H15 119.7 . . ?
C14 C15 C16 120.5(5) . . ?
C16 C15 H15 119.7 . . ?
C15 C16 H16 119.4 . . ?
C17 C16 C15 121.1(6) . . ?
C17 C16 H16 119.4 . . ?
C16 C17 C20 123.3(5) . . ?
C18 C17 C16 117.5(6) . . ?
C18 C17 C20 119.2(5) . . ?
C17 C18 H18 118.9 . . ?
C17 C18 C19 122.2(6) . . ?
C19 C18 H18 118.9 . . ?
C14 C19 C18 120.3(6) . . ?
C14 C19 H19 119.8 . . ?
C18 C19 H19 119.8 . . ?
C17 C20 H20A 109.3 . . ?
C17 C20 H20B 109.3 . . ?
C17 C20 C21 111.7(5) . . ?
H20A C20 H20B 107.9 . . ?
C21 C20 H20A 109.3 . . ?
C21 C20 H20B 109.3 . . ?
C20 C21 H21C 106.5 . . ?
C20 C21 H21D 106.5 . . ?
C20 C21 H21A 111.4 . . ?
C20 C21 H21B 111.4 . . ?
C20 C21 C22A 101.8(9) . . ?
C20 C21 C22B 123.5(12) . . ?
H21C C21 H21D 106.5 . . ?
H21A C21 H21B 109.3 . . ?
C22A C21 H21A 111.4 . . ?
C22A C21 H21B 111.4 . . ?
C22B C21 H21C 106.5 . . ?
C22B C21 H21D 106.5 . . ?
C21 C22A H22A 108.8 . . ?
C21 C22A H22B 108.8 . . ?
H22A C22A H22B 107.7 . . ?
C23A C22A C21 114.0(15) . . ?
C23A C22A H22A 108.8 . . ?
C23A C22A H22B 108.8 . . ?
C21 C22B H22C 110.1 . . ?
C21 C22B H22D 110.1 . . ?
H22C C22B H22D 108.4 . . ?
C23B C22B C21 108.0(13) . . ?
C23B C22B H22C 110.1 . . ?
C23B C22B H22D 110.1 . . ?
C22A C23A H23A 111.8 . . ?
C22A C23A H23B 111.8 . . ?
C22A C23A C24A 99.8(14) . . ?
H23A C23A H23B 109.5 . . ?
C24A C23A H23A 111.8 . . ?
C24A C23A H23B 111.8 . . ?
C22B C23B H23C 106.1 . . ?
C22B C23B H23D 106.1 . . ?
C22B C23B C24B 124.9(18) . . ?
H23C C23B H23D 106.3 . . ?
C24B C23B H23C 106.1 . . ?
C24B C23B H23D 106.1 . . ?
C23A C24A H24A 104.6 . . ?
C23A C24A H24B 104.6 . . ?
H24A C24A H24B 105.7 . . ?
C25A C24A C23A 130.8(16) . . ?
C25A C24A H24A 104.6 . . ?
C25A C24A H24B 104.6 . . ?
C23B C24B H24C 99.3 . . ?
C23B C24B H24D 99.3 . . ?
H24C C24B H24D 104.0 . . ?
C25B C24B C23B 150(2) . . ?
C25B C24B H24C 99.3 . . ?
C25B C24B H24D 99.3 . . ?
C24A C25A H25A 109.5 . . ?
C24A C25A H25B 109.5 . . ?
C24A C25A H25C 109.5 . . ?
H25A C25A H25B 109.5 . . ?
H25A C25A H25C 109.5 . . ?
H25B C25A H25C 109.5 . . ?
C24B C25B H25D 109.5 . . ?
C24B C25B H25E 109.5 . . ?
C24B C25B H25F 109.5 . . ?
H25D C25B H25E 109.5 . . ?
H25D C25B H25F 109.5 . . ?
H25E C25B H25F 109.5 . . ?
O1 C26 N4 123.9(5) . . ?
O1 C26 C10 117.5(4) . . ?
N4 C26 C10 118.4(4) . . ?
N4 C27 H27A 109.1 . . ?
N4 C27 H27B 109.1 . . ?
N4 C27 C28 112.7(5) . . ?
H27A C27 H27B 107.8 . . ?
C28 C27 H27A 109.1 . . ?
C28 C27 H27B 109.1 . . ?
C27 C28 H28A 109.5 . . ?
C27 C28 H28B 109.5 . . ?
C27 C28 H28C 109.5 . . ?
H28A C28 H28B 109.5 . . ?
H28A C28 H28C 109.5 . . ?
H28B C28 H28C 109.5 . . ?
C30 C29 N4 121.5(4) . . ?
C30 C29 C34 119.3(5) . . ?
C34 C29 N4 119.1(5) . . ?
C29 C30 H30 120.0 . . ?
C29 C30 C31 119.9(5) . . ?
C31 C30 H30 120.0 . . ?
C30 C31 H31 119.0 . . ?
C30 C31 C32 121.9(5) . . ?
C32 C31 H31 119.0 . . ?
C31 C32 C35 120.8(6) . . ?
C33 C32 C31 117.1(5) . . ?
C33 C32 C35 122.1(6) . . ?
C32 C33 H33 119.0 . . ?
C32 C33 C34 122.0(5) . . ?
C34 C33 H33 119.0 . . ?
C29 C34 H34 120.2 . . ?
C33 C34 C29 119.7(5) . . ?
C33 C34 H34 120.2 . . ?
C32 C35 H35A 108.2 . . ?
C32 C35 H35B 108.2 . . ?
C32 C35 H35C 109.4 . . ?
C32 C35 H35D 109.4 . . ?
C32 C35 C36B 111.2(8) . . ?
H35A C35 H35B 107.4 . . ?
H35C C35 H35D 108.0 . . ?
C36A C35 C32 116.3(7) . . ?
C36A C35 H35A 108.2 . . ?
C36A C35 H35B 108.2 . . ?
C36B C35 H35C 109.4 . . ?
C36B C35 H35D 109.4 . . ?
C35 C36A H36A 109.8 . . ?
C35 C36A H36B 109.8 . . ?
H36A C36A H36B 108.3 . . ?
C37A C36A C35 109.3(16) . . ?
C37A C36A H36A 109.8 . . ?
C37A C36A H36B 109.8 . . ?
C35 C36B H36C 107.2 . . ?
C35 C36B H36D 107.2 . . ?
H36C C36B H36D 106.8 . . ?
C37B C36B C35 120.5(14) . . ?
C37B C36B H36C 107.2 . . ?
C37B C36B H36D 107.2 . . ?
C36A C37A H37A 109.3 . . ?
C36A C37A H37B 109.3 . . ?
C36A C37A C38A 112(2) . . ?
H37A C37A H37B 107.9 . . ?
C38A C37A H37A 109.3 . . ?
C38A C37A H37B 109.3 . . ?
C36B C37B H37C 107.2 . . ?
C36B C37B H37D 107.2 . . ?
C36B C37B C38B 120.7(16) . . ?
H37C C37B H37D 106.8 . . ?
C38B C37B H37C 107.2 . . ?
C38B C37B H37D 107.2 . . ?
C37A C38A H38A 108.4 . . ?
C37A C38A H38B 108.4 . . ?
C37A C38A C39A 115.4(19) . . ?
H38A C38A H38B 107.5 . . ?
C39A C38A H38A 108.4 . . ?
C39A C38A H38B 108.4 . . ?
C37B C38B H38C 112.3 . . ?
C37B C38B H38D 112.3 . . ?
C37B C38B C39B 97(2) . . ?
H38C C38B H38D 109.9 . . ?
C39B C38B H38C 112.3 . . ?
C39B C38B H38D 112.3 . . ?
C38A C39A H39A 112.9 . . ?
C38A C39A H39B 112.9 . . ?
H39A C39A H39B 110.3 . . ?
C40 C39A C38A 94.1(17) . . ?
C40 C39A H39A 112.9 . . ?
C40 C39A H39B 112.9 . . ?
C38B C39B H39C 109.4 . . ?
C38B C39B H39D 109.4 . . ?
H39C C39B H39D 108.0 . . ?
C40 C39B C38B 111(3) . . ?
C40 C39B H39C 109.4 . . ?
C40 C39B H39D 109.4 . . ?
C39A C40 H40A 109.5 . . ?
C39A C40 H40B 109.5 . . ?
C39A C40 H40C 109.5 . . ?
C39B C40 H40D 109.5 . . ?
C39B C40 H40E 109.5 . . ?
C39B C40 H40F 109.5 . . ?
H40A C40 H40B 109.5 . . ?
H40A C40 H40C 109.5 . . ?
H40B C40 H40C 109.5 . . ?
H40D C40 H40E 109.5 . . ?
H40D C40 H40F 109.5 . . ?
H40E C40 H40F 109.5 . . ?
O3 C41 Re1 176.9(4) . . ?
O4 C42 Re1 176.7(4) . . ?
O5 C43 Re1 175.2(5) . . ?
O6A C44A H44C 109.1 . . ?
O6A C44A H44D 109.1 . . ?
O6A C44A C45A 112.7(17) . . ?
H44C C44A H44D 107.8 . . ?
C45A C44A H44C 109.1 . . ?
C45A C44A H44D 109.1 . . ?
O6B C44B H44A 105.1 . . ?
O6B C44B H44B 105.1 . . ?
O6B C44B C45B 129(3) . . ?
H44A C44B H44B 105.9 . . ?
C45B C44B H44A 105.1 . . ?
C45B C44B H44B 105.1 . . ?
C44A C45A H45D 109.5 . . ?
C44A C45A H45E 109.5 . . ?
C44A C45A H45F 109.5 . . ?
H45D C45A H45E 109.5 . . ?
H45D C45A H45F 109.5 . . ?
H45E C45A H45F 109.5 . . ?
C44B C45B H45A 109.5 . . ?
C44B C45B H45B 109.5 . . ?
C44B C45B H45C 109.5 . . ?
H45A C45B H45B 109.5 . . ?
H45A C45B H45C 109.5 . . ?
H45B C45B H45C 109.5 . . ?
O6A C46A H46C 98.7 . . ?
O6A C46A H46D 98.7 . . ?
O6A C46A C47A 151(2) . . ?
H46C C46A H46D 103.9 . . ?
C47A C46A H46C 98.7 . . ?
C47A C46A H46D 98.7 . . ?
O6B C46B H46A 99.9 . . ?
O6B C46B H46B 99.9 . . ?
O6B C46B C47B 147(5) . . ?
H46A C46B H46B 104.2 . . ?
C47B C46B H46A 99.9 . . ?
C47B C46B H46B 99.9 . . ?
C46A C47A H47D 109.5 . . ?
C46A C47A H47E 109.5 . . ?
C46A C47A H47F 109.5 . . ?
H47D C47A H47E 109.5 . . ?
H47D C47A H47F 109.5 . . ?
H47E C47A H47F 109.5 . . ?
C46B C47B H47A 109.5 . . ?
C46B C47B H47B 109.5 . . ?
C46B C47B H47C 109.5 . . ?
H47A C47B H47B 109.5 . . ?
H47A C47B H47C 109.5 . . ?
H47B C47B H47C 109.5 . . ?

loop_
_geom_bond_atom_site_label_1
_geom_bond_atom_site_label_2
_geom_bond_distance
_geom_bond_site_symmetry_2
_geom_bond_publ_flag
Re1 Cl1 2.4968(11) . ?
Re1 N1 2.199(4) . ?
Re1 N2 2.211(4) . ?
Re1 C41 1.921(5) . ?
Re1 C42 1.911(5) . ?
Re1 C43 1.915(5) . ?
O1 C26 1.231(6) . ?
O2 C11 1.216(6) . ?
O3 C41 1.138(6) . ?
O4 C42 1.157(6) . ?
O5 C43 1.149(6) . ?
O6A C44A 1.53(2) . ?
O6A C46A 1.51(2) . ?
O6B C44B 1.52(2) . ?
O6B C46B 1.52(2) . ?
N1 C1 1.353(6) . ?
N1 C5 1.360(6) . ?
N2 C6 1.351(6) . ?
N2 C10 1.344(6) . ?
N3 C11 1.348(6) . ?
N3 C12 1.476(6) . ?
N3 C14 1.440(7) . ?
N4 C26 1.339(7) . ?
N4 C27 1.476(6) . ?
N4 C29 1.442(7) . ?
C1 C2 1.374(7) . ?
C1 C11 1.522(7) . ?
C2 H2 0.9500 . ?
C2 C3 1.386(7) . ?
C3 H3 0.9500 . ?
C3 C4 1.372(7) . ?
C4 H4 0.9500 . ?
C4 C5 1.391(7) . ?
C5 C6 1.488(7) . ?
C6 C7 1.392(7) . ?
C7 H7 0.9500 . ?
C7 C8 1.370(7) . ?
C8 H8 0.9500 . ?
C8 C9 1.377(7) . ?
C9 H9 0.9500 . ?
C9 C10 1.384(6) . ?
C10 C26 1.521(7) . ?
C12 H12C 0.9900 . ?
C12 H12D 0.9900 . ?
C12 H12A 0.9900 . ?
C12 H12B 0.9900 . ?
C12 C13A 1.556(13) . ?
C12 C13B 1.521(13) . ?
C13A H13A 0.9800 . ?
C13A H13B 0.9800 . ?
C13A H13C 0.9800 . ?
C13B H13D 0.9800 . ?
C13B H13E 0.9800 . ?
C13B H13F 0.9800 . ?
C14 C15 1.371(8) . ?
C14 C19 1.373(8) . ?
C15 H15 0.9500 . ?
C15 C16 1.385(8) . ?
C16 H16 0.9500 . ?
C16 C17 1.379(8) . ?
C17 C18 1.354(8) . ?
C17 C20 1.519(8) . ?
C18 H18 0.9500 . ?
C18 C19 1.380(9) . ?
C19 H19 0.9500 . ?
C20 H20A 0.9900 . ?
C20 H20B 0.9900 . ?
C20 C21 1.522(9) . ?
C21 H21C 0.9900 . ?
C21 H21D 0.9900 . ?
C21 H21A 0.9900 . ?
C21 H21B 0.9900 . ?
C21 C22A 1.567(15) . ?
C21 C22B 1.539(16) . ?
C22A H22A 0.9900 . ?
C22A H22B 0.9900 . ?
C22A C23A 1.383(19) . ?
C22B H22C 0.9900 . ?
C22B H22D 0.9900 . ?
C22B C23B 1.45(2) . ?
C23A H23A 0.9900 . ?
C23A H23B 0.9900 . ?
C23A C24A 1.647(19) . ?
C23B H23C 0.9900 . ?
C23B H23D 0.9900 . ?
C23B C24B 1.68(2) . ?
C24A H24A 0.9900 . ?
C24A H24B 0.9900 . ?
C24A C25A 1.38(2) . ?
C24B H24C 0.9900 . ?
C24B H24D 0.9900 . ?
C24B C25B 1.38(2) . ?
C25A H25A 0.9800 . ?
C25A H25B 0.9800 . ?
C25A H25C 0.9800 . ?
C25B H25D 0.9800 . ?
C25B H25E 0.9800 . ?
C25B H25F 0.9800 . ?
C27 H27A 0.9900 . ?
C27 H27B 0.9900 . ?
C27 C28 1.524(8) . ?
C28 H28A 0.9800 . ?
C28 H28B 0.9800 . ?
C28 H28C 0.9800 . ?
C29 C30 1.380(8) . ?
C29 C34 1.392(7) . ?
C30 H30 0.9500 . ?
C30 C31 1.382(8) . ?
C31 H31 0.9500 . ?
C31 C32 1.398(8) . ?
C32 C33 1.377(9) . ?
C32 C35 1.505(8) . ?
C33 H33 0.9500 . ?
C33 C34 1.391(8) . ?
C34 H34 0.9500 . ?
C35 H35A 0.9900 . ?
C35 H35B 0.9900 . ?
C35 H35C 0.9900 . ?
C35 H35D 0.9900 . ?
C35 C36A 1.497(14) . ?
C35 C36B 1.610(16) . ?
C36A H36A 0.9900 . ?
C36A H36B 0.9900 . ?
C36A C37A 1.45(2) . ?
C36B H36C 0.9900 . ?
C36B H36D 0.9900 . ?
C36B C37B 1.44(2) . ?
C37A H37A 0.9900 . ?
C37A H37B 0.9900 . ?
C37A C38A 1.50(4) . ?
C37B H37C 0.9900 . ?
C37B H37D 0.9900 . ?
C37B C38B 1.57(3) . ?
C38A H38A 0.9900 . ?
C38A H38B 0.9900 . ?
C38A C39A 1.73(2) . ?
C38B H38C 0.9900 . ?
C38B H38D 0.9900 . ?
C38B C39B 1.74(3) . ?
C39A H39A 0.9900 . ?
C39A H39B 0.9900 . ?
C39A C40 1.31(3) . ?
C39B H39C 0.9900 . ?
C39B H39D 0.9900 . ?
C39B C40 1.16(4) . ?
C40 H40A 0.9800 . ?
C40 H40B 0.9800 . ?
C40 H40C 0.9800 . ?
C40 H40D 0.9800 . ?
C40 H40E 0.9800 . ?
C40 H40F 0.9800 . ?
C44A H44C 0.9900 . ?
C44A H44D 0.9900 . ?
C44A C45A 1.56(2) . ?
C44B H44A 0.9900 . ?
C44B H44B 0.9900 . ?
C44B C45B 1.56(3) . ?
C45A H45D 0.9800 . ?
C45A H45E 0.9800 . ?
C45A H45F 0.9800 . ?
C45B H45A 0.9800 . ?
C45B H45B 0.9800 . ?
C45B H45C 0.9800 . ?
C46A H46C 0.9900 . ?
C46A H46D 0.9900 . ?
C46A C47A 1.59(2) . ?
C46B H46A 0.9900 . ?
C46B H46B 0.9900 . ?
C46B C47B 1.55(3) . ?
C47A H47D 0.9800 . ?
C47A H47E 0.9800 . ?
C47A H47F 0.9800 . ?
C47B H47A 0.9800 . ?
C47B H47B 0.9800 . ?
C47B H47C 0.9800 . ?
